data_7119632
loop_
_publ_author_name
'Zhang, Changyuan'
'Jiang, Huanfeng'
'Zhu, Shifa'

_publ_section_title
;
 Gold-catalyzed ring-expansion through acyl migration to afford
 furan-fused polycyclic compounds.
;
_journal_issue 18
_journal_name_full 'Chemical communications (Cambridge, England)'
_journal_page_first 2677
_journal_page_last 2680
_journal_paper_doi 10.1039/c7cc00218a
_journal_volume 53
_journal_year 2017
_chemical_formula_moiety 'C20 H16 O2'
_chemical_formula_sum 'C20 H16 O2'
_chemical_formula_weight 288.33
_chemical_name_systematic
;
 ? 
;
_space_group_crystal_system monoclinic
_space_group_IT_number 14
_space_group_name_Hall '-P 2ybc'
_space_group_name_H-M_alt 'P 1 21/c 1'
_symmetry_space_group_name_Hall '-P 2ybc'
_symmetry_space_group_name_H-M 'P 1 21/c 1'
_atom_sites_solution_hydrogens geom
_atom_sites_solution_primary direct
_audit_creation_date 2016-04-18
_audit_creation_method
;
Olex2 1.2
(compiled 2016.02.19 svn.r3266 for OlexSys, GUI svn.r5155)
;
_audit_update_record
;
2016-12-11 deposited with the CCDC.
2017-02-06 downloaded from the CCDC.
;
_cell_angle_alpha 90
_cell_angle_beta 90.287(3)
_cell_angle_gamma 90
_cell_formula_units_Z 4
_cell_length_a 5.5202(9)
_cell_length_b 22.281(4)
_cell_length_c 11.6371(19)
_cell_measurement_reflns_used 4091
_cell_measurement_temperature 130
_cell_measurement_theta_max 29.91
_cell_measurement_theta_min 2.53
_cell_volume 1431.3(4)
_computing_cell_refinement 'SAINT v7.68A (Bruker, 2009)'
_computing_data_reduction 'SAINT v7.68A (Bruker, 2009)'
_computing_molecular_graphics 'Olex2 (Dolomanov et al., 2009)'
_computing_publication_material 'Olex2 (Dolomanov et al., 2009)'
_computing_structure_refinement 'ShelXL (Sheldrick, 2015)'
_computing_structure_solution 'ShelXS (Sheldrick, 2008)'
_diffrn_ambient_temperature 130
_diffrn_measured_fraction_theta_full 1.000
_diffrn_measured_fraction_theta_max 0.997
_diffrn_measurement_device_type 'Bruker APEX-II CCD'
_diffrn_measurement_method '\f and \w scans'
_diffrn_radiation_monochromator graphite
_diffrn_radiation_type MoK\a
_diffrn_radiation_wavelength 0.71073
_diffrn_reflns_av_R_equivalents 0.0273
_diffrn_reflns_av_unetI/netI 0.0253
_diffrn_reflns_Laue_measured_fraction_full 1.000
_diffrn_reflns_Laue_measured_fraction_max 0.997
_diffrn_reflns_limit_h_max 6
_diffrn_reflns_limit_h_min -6
_diffrn_reflns_limit_k_max 26
_diffrn_reflns_limit_k_min -27
_diffrn_reflns_limit_l_max 14
_diffrn_reflns_limit_l_min -14
_diffrn_reflns_number 10161
_diffrn_reflns_point_group_measured_fraction_full 1.000
_diffrn_reflns_point_group_measured_fraction_max 0.997
_diffrn_reflns_theta_full 25.991
_diffrn_reflns_theta_max 25.991
_diffrn_reflns_theta_min 0.914
_diffrn_standards_number 0
_exptl_absorpt_coefficient_mu 0.085
_exptl_absorpt_correction_T_max 0.7459
_exptl_absorpt_correction_T_min 0.6742
_exptl_absorpt_correction_type multi-scan
_exptl_absorpt_process_details
;
SADABS-2008/1 (Bruker,2008) was used for absorption correction.
wR2(int) was 0.0438 before and 0.0352 after correction.
The Ratio of minimum to maximum transmission is 0.9039.
The \l/2 correction factor is 0.0015.
;
_exptl_crystal_colour colourless
_exptl_crystal_density_diffrn 1.338
_exptl_crystal_density_method 'not measured'
_exptl_crystal_description block
_exptl_crystal_F_000 608
_exptl_crystal_size_max 0.35
_exptl_crystal_size_mid 0.3
_exptl_crystal_size_min 0.25
_refine_diff_density_max 0.178
_refine_diff_density_min -0.211
_refine_diff_density_rms 0.037
_refine_ls_extinction_method none
_refine_ls_goodness_of_fit_ref 1.060
_refine_ls_hydrogen_treatment constr
_refine_ls_matrix_type full
_refine_ls_number_parameters 201
_refine_ls_number_reflns 2762
_refine_ls_number_restraints 0
_refine_ls_restrained_S_all 1.060
_refine_ls_R_factor_all 0.0417
_refine_ls_R_factor_gt 0.0366
_refine_ls_shift/su_max 0.003
_refine_ls_shift/su_mean 0.000
_refine_ls_structure_factor_coef Fsqd
_refine_ls_weighting_details 'w=1/[\s^2^(Fo^2^)+(0.0413P)^2^+0.3990P] where P=(Fo^2^+2Fc^2^)/3'
_refine_ls_weighting_scheme calc
_refine_ls_wR_factor_gt 0.0857
_refine_ls_wR_factor_ref 0.0890
_reflns_Friedel_coverage 0.000
_reflns_number_gt 2504
_reflns_number_total 2762
_reflns_threshold_expression 'I > 2\s(I)'
_cod_data_source_file c7cc00218a2.cif
_cod_data_source_block dm16208
_cod_depositor_comments 'Adding full bibliography for 7119630--7119632.cif.'
_cod_database_code 7119632
_shelx_space_group_comment
;
The symmetry employed for this shelxl refinement is uniquely defined
by the following loop, which should always be used as a source of
symmetry information in preference to the above space-group names.
They are only intended as comments.
;
_shelx_estimated_absorpt_t_max 0.979
_shelx_estimated_absorpt_t_min 0.971
_olex2_refinement_description
;
1. Twinned data refinement
 Scales: 0.8633(11) 0.1367(11)
2. Fixed Uiso
 At 1.2 times of:
  All C(H) groups, All C(H,H) groups
 At 1.5 times of:
  All C(H,H,H) groups
3.a Secondary CH2 refined with riding coordinates:
 C11(H11A,H11B), C12(H12A,H12B)
3.b Aromatic/amide H refined with riding coordinates:
 C6(H6), C7(H7), C8(H8), C9(H9), C16(H16), C17(H17), C18(H18), C19(H19),
 C20(H20)
3.c Idealised Me refined as rotating group:
 C1(H1A,H1B,H1C)
;
_shelx_shelxl_version_number 2014/7
_olex2_submission_special_instructions 'No special instructions were received'

loop_
_space_group_symop_operation_xyz
'x, y, z'
'-x, y+1/2, -z+1/2'
'-x, -y, -z'
'x, -y-1/2, z-1/2'

loop_
_atom_site_label
_atom_site_type_symbol
_atom_site_fract_x
_atom_site_fract_y
_atom_site_fract_z
_atom_site_U_iso_or_equiv
_atom_site_adp_type
_atom_site_occupancy
_atom_site_site_symmetry_order
_atom_site_calc_flag
_atom_site_refinement_flags_posn
O1 O 0.31522(19) 0.55656(5) 0.80321(9) 0.0240(2) Uani 1 1 d .
O2 O 0.5933(2) 0.60260(5) 0.48462(9) 0.0297(3) Uani 1 1 d .
C1 C 0.2229(3) 0.53144(7) 0.60689(14) 0.0278(4) Uani 1 1 d .
H1A H 0.2956 0.4916 0.5980 0.042 Uiso 1 1 calc GR
H1B H 0.2215 0.5521 0.5325 0.042 Uiso 1 1 calc GR
H1C H 0.0565 0.5272 0.6347 0.042 Uiso 1 1 calc GR
C2 C 0.3677(3) 0.56710(7) 0.69125(13) 0.0230(3) Uani 1 1 d .
C3 C 0.5464(3) 0.60993(6) 0.68407(13) 0.0211(3) Uani 1 1 d .
C4 C 0.6562(3) 0.62795(7) 0.57413(13) 0.0218(3) Uani 1 1 d .
C5 C 0.8530(3) 0.67435(7) 0.56676(13) 0.0223(3) Uani 1 1 d .
C6 C 1.0093(3) 0.66855(7) 0.47277(13) 0.0258(3) Uani 1 1 d .
H6 H 0.9866 0.6361 0.4208 0.031 Uiso 1 1 calc R
C7 C 1.1955(3) 0.70877(8) 0.45382(14) 0.0312(4) Uani 1 1 d .
H7 H 1.3019 0.7035 0.3907 0.037 Uiso 1 1 calc R
C8 C 1.2249(3) 0.75685(8) 0.52784(15) 0.0334(4) Uani 1 1 d .
H8 H 1.3504 0.7852 0.5147 0.040 Uiso 1 1 calc R
C9 C 1.0724(3) 0.76380(7) 0.62096(14) 0.0291(4) Uani 1 1 d .
H9 H 1.0942 0.7972 0.6706 0.035 Uiso 1 1 calc R
C10 C 0.8867(3) 0.72278(7) 0.64373(13) 0.0233(3) Uani 1 1 d .
C11 C 0.7365(3) 0.73129(7) 0.75019(13) 0.0252(3) Uani 1 1 d .
H11A H 0.5638 0.7349 0.7279 0.030 Uiso 1 1 calc R
H11B H 0.7852 0.7691 0.7885 0.030 Uiso 1 1 calc R
C12 C 0.7658(3) 0.67888(7) 0.83545(13) 0.0241(3) Uani 1 1 d .
H12A H 0.9368 0.6654 0.8366 0.029 Uiso 1 1 calc R
H12B H 0.7232 0.6925 0.9137 0.029 Uiso 1 1 calc R
C13 C 0.6048(3) 0.62741(7) 0.80120(13) 0.0214(3) Uani 1 1 d .
C14 C 0.4631(3) 0.59319(7) 0.87047(13) 0.0219(3) Uani 1 1 d .
C15 C 0.4273(3) 0.58688(7) 0.99456(13) 0.0224(3) Uani 1 1 d .
C16 C 0.5991(3) 0.60707(7) 1.07512(14) 0.0267(3) Uani 1 1 d .
H16 H 0.7454 0.6249 1.0493 0.032 Uiso 1 1 calc R
C17 C 0.5570(3) 0.60124(7) 1.19215(14) 0.0295(4) Uani 1 1 d .
H17 H 0.6728 0.6161 1.2457 0.035 Uiso 1 1 calc R
C18 C 0.3482(3) 0.57398(7) 1.23152(14) 0.0293(4) Uani 1 1 d .
H18 H 0.3212 0.5696 1.3116 0.035 Uiso 1 1 calc R
C19 C 0.1782(3) 0.55303(8) 1.15242(14) 0.0315(4) Uani 1 1 d .
H19 H 0.0352 0.5338 1.1788 0.038 Uiso 1 1 calc R
C20 C 0.2158(3) 0.55995(7) 1.03519(14) 0.0278(4) Uani 1 1 d .
H20 H 0.0966 0.5463 0.9822 0.033 Uiso 1 1 calc R

loop_
_atom_site_aniso_label
_atom_site_aniso_U_11
_atom_site_aniso_U_22
_atom_site_aniso_U_33
_atom_site_aniso_U_23
_atom_site_aniso_U_13
_atom_site_aniso_U_12
O1 0.0259(6) 0.0248(5) 0.0212(5) -0.0010(4) 0.0002(4) -0.0051(4)
O2 0.0352(6) 0.0323(6) 0.0215(6) -0.0056(5) 0.0013(5) -0.0039(5)
C1 0.0324(9) 0.0261(8) 0.0250(8) -0.0022(6) -0.0023(7) -0.0062(7)
C2 0.0255(8) 0.0225(7) 0.0209(7) -0.0006(6) 0.0001(6) 0.0010(6)
C3 0.0224(7) 0.0201(7) 0.0209(7) -0.0024(6) -0.0010(6) 0.0009(6)
C4 0.0235(7) 0.0205(7) 0.0213(7) -0.0020(6) -0.0002(6) 0.0044(6)
C5 0.0218(7) 0.0233(7) 0.0217(8) 0.0043(6) -0.0025(6) 0.0024(6)
C6 0.0258(8) 0.0290(8) 0.0227(8) 0.0050(6) 0.0003(6) 0.0038(7)
C7 0.0257(8) 0.0404(10) 0.0276(9) 0.0108(7) 0.0042(7) 0.0026(7)
C8 0.0259(8) 0.0377(9) 0.0365(10) 0.0142(8) -0.0014(7) -0.0069(7)
C9 0.0304(9) 0.0262(8) 0.0305(9) 0.0050(7) -0.0066(7) -0.0040(7)
C10 0.0235(8) 0.0232(7) 0.0231(8) 0.0037(6) -0.0036(6) 0.0007(6)
C11 0.0273(8) 0.0232(8) 0.0250(8) -0.0040(6) -0.0014(7) -0.0025(6)
C12 0.0248(8) 0.0282(8) 0.0194(8) -0.0030(6) 0.0004(6) -0.0040(6)
C13 0.0203(7) 0.0236(7) 0.0204(7) -0.0015(6) -0.0002(6) 0.0013(6)
C14 0.0218(7) 0.0207(7) 0.0231(8) -0.0034(6) -0.0009(6) -0.0011(6)
C15 0.0251(8) 0.0209(7) 0.0211(8) -0.0007(6) 0.0003(6) 0.0023(6)
C16 0.0236(8) 0.0302(8) 0.0263(8) 0.0025(7) -0.0021(6) -0.0017(7)
C17 0.0321(9) 0.0315(8) 0.0248(8) 0.0002(7) -0.0068(7) 0.0007(7)
C18 0.0348(9) 0.0314(9) 0.0218(8) 0.0000(6) 0.0017(7) 0.0060(7)
C19 0.0290(8) 0.0386(9) 0.0269(9) 0.0014(7) 0.0055(7) -0.0034(7)
C20 0.0279(8) 0.0313(8) 0.0242(8) -0.0022(7) 0.0003(7) -0.0049(7)

loop_
_atom_type_symbol
_atom_type_description
_atom_type_scat_dispersion_real
_atom_type_scat_dispersion_imag
_atom_type_scat_source
C C 0.0033 0.0016 'International Tables Vol C Tables 4.2.6.8 and 6.1.1.4'
H H 0.0000 0.0000 'International Tables Vol C Tables 4.2.6.8 and 6.1.1.4'
O O 0.0106 0.0060 'International Tables Vol C Tables 4.2.6.8 and 6.1.1.4'

loop_
_geom_angle_atom_site_label_1
_geom_angle_atom_site_label_2
_geom_angle_atom_site_label_3
_geom_angle
C2 O1 C14 108.13(12)
H1A C1 H1B 109.5
H1A C1 H1C 109.5
H1B C1 H1C 109.5
C2 C1 H1A 109.5
C2 C1 H1B 109.5
C2 C1 H1C 109.5
O1 C2 C1 115.06(13)
O1 C2 C3 109.57(13)
C3 C2 C1 135.37(14)
C2 C3 C4 122.67(13)
C2 C3 C13 106.57(13)
C13 C3 C4 130.63(14)
O2 C4 C3 119.55(14)
O2 C4 C5 117.87(14)
C3 C4 C5 122.51(13)
C6 C5 C4 115.40(14)
C6 C5 C10 119.02(14)
C10 C5 C4 125.55(14)
C5 C6 H6 119.1
C7 C6 C5 121.70(15)
C7 C6 H6 119.1
C6 C7 H7 120.4
C6 C7 C8 119.20(16)
C8 C7 H7 120.4
C7 C8 H8 119.9
C7 C8 C9 120.25(16)
C9 C8 H8 119.9
C8 C9 H9 119.2
C8 C9 C10 121.61(16)
C10 C9 H9 119.2
C5 C10 C11 123.11(14)
C9 C10 C5 118.18(15)
C9 C10 C11 118.69(14)
C10 C11 H11A 109.2
C10 C11 H11B 109.2
C10 C11 C12 112.20(13)
H11A C11 H11B 107.9
C12 C11 H11A 109.2
C12 C11 H11B 109.2
C11 C12 H12A 109.6
C11 C12 H12B 109.6
H12A C12 H12B 108.1
C13 C12 C11 110.33(12)
C13 C12 H12A 109.6
C13 C12 H12B 109.6
C3 C13 C12 125.56(13)
C14 C13 C3 106.27(13)
C14 C13 C12 127.70(14)
O1 C14 C15 114.59(13)
C13 C14 O1 109.44(13)
C13 C14 C15 135.96(14)
C16 C15 C14 122.22(14)
C20 C15 C14 119.46(14)
C20 C15 C16 118.32(14)
C15 C16 H16 119.7
C17 C16 C15 120.60(15)
C17 C16 H16 119.7
C16 C17 H17 119.7
C18 C17 C16 120.64(15)
C18 C17 H17 119.7
C17 C18 H18 120.4
C17 C18 C19 119.25(15)
C19 C18 H18 120.4
C18 C19 H19 119.7
C20 C19 C18 120.55(16)
C20 C19 H19 119.7
C15 C20 H20 119.7
C19 C20 C15 120.62(15)
C19 C20 H20 119.7

loop_
_geom_bond_atom_site_label_1
_geom_bond_atom_site_label_2
_geom_bond_distance
O1 C2 1.3566(18)
O1 C14 1.3924(18)
O2 C4 1.2332(18)
C1 H1A 0.9800
C1 H1B 0.9800
C1 H1C 0.9800
C1 C2 1.492(2)
C2 C3 1.375(2)
C3 C4 1.474(2)
C3 C13 1.452(2)
C4 C5 1.503(2)
C5 C6 1.402(2)
C5 C10 1.414(2)
C6 H6 0.9500
C6 C7 1.382(2)
C7 H7 0.9500
C7 C8 1.384(3)
C8 H8 0.9500
C8 C9 1.385(2)
C9 H9 0.9500
C9 C10 1.400(2)
C10 C11 1.506(2)
C11 H11A 0.9900
C11 H11B 0.9900
C11 C12 1.540(2)
C12 H12A 0.9900
C12 H12B 0.9900
C12 C13 1.503(2)
C13 C14 1.360(2)
C14 C15 1.465(2)
C15 C16 1.404(2)
C15 C20 1.397(2)
C16 H16 0.9500
C16 C17 1.389(2)
C17 H17 0.9500
C17 C18 1.383(2)
C18 H18 0.9500
C18 C19 1.392(2)
C19 H19 0.9500
C19 C20 1.390(2)
C20 H20 0.9500

loop_
_geom_torsion_atom_site_label_1
_geom_torsion_atom_site_label_2
_geom_torsion_atom_site_label_3
_geom_torsion_atom_site_label_4
_geom_torsion
O1 C2 C3 C4 175.31(13)
O1 C2 C3 C13 -0.83(16)
O1 C14 C15 C16 162.42(14)
O1 C14 C15 C20 -17.6(2)
O2 C4 C5 C6 -23.9(2)
O2 C4 C5 C10 154.33(15)
C1 C2 C3 C4 -5.3(3)
C1 C2 C3 C13 178.55(17)
C2 O1 C14 C13 1.10(16)
C2 O1 C14 C15 179.98(13)
C2 C3 C4 O2 -2.6(2)
C2 C3 C4 C5 -179.40(14)
C2 C3 C13 C12 -171.22(14)
C2 C3 C13 C14 1.47(17)
C3 C4 C5 C6 152.95(14)
C3 C4 C5 C10 -28.8(2)
C3 C13 C14 O1 -1.57(17)
C3 C13 C14 C15 179.90(17)
C4 C3 C13 C12 13.1(3)
C4 C3 C13 C14 -174.25(15)
C4 C5 C6 C7 178.64(14)
C4 C5 C10 C9 -176.77(14)
C4 C5 C10 C11 4.8(2)
C5 C6 C7 C8 -1.6(2)
C5 C10 C11 C12 62.02(19)
C6 C5 C10 C9 1.4(2)
C6 C5 C10 C11 -176.97(14)
C6 C7 C8 C9 1.2(2)
C7 C8 C9 C10 0.5(2)
C8 C9 C10 C5 -1.8(2)
C8 C9 C10 C11 176.65(15)
C9 C10 C11 C12 -116.39(15)
C10 C5 C6 C7 0.3(2)
C10 C11 C12 C13 -82.16(16)
C11 C12 C13 C3 34.9(2)
C11 C12 C13 C14 -136.20(16)
C12 C13 C14 O1 170.92(14)
C12 C13 C14 C15 -7.6(3)
C13 C3 C4 O2 172.55(15)
C13 C3 C4 C5 -4.3(2)
C13 C14 C15 C16 -19.1(3)
C13 C14 C15 C20 160.88(18)
C14 O1 C2 C1 -179.64(13)
C14 O1 C2 C3 -0.12(16)
C14 C15 C16 C17 178.90(15)
C14 C15 C20 C19 179.53(15)
C15 C16 C17 C18 1.8(2)
C16 C15 C20 C19 -0.5(2)
C16 C17 C18 C19 -0.8(2)
C17 C18 C19 C20 -0.7(3)
C18 C19 C20 C15 1.4(3)
C20 C15 C16 C17 -1.1(2)

loop_
_twin_individual_id
_twin_individual_mass_fraction_refined
1 0.8633(11)
2 0.1367(11)
